data_1550491
loop_
_publ_author_name
'li, qiuxia'
'Shi, Chao'
'Huang, Manli'
'Wei, Xing'
'Yan, Hong'
'Yang, Chuluo'
'Yuan, Aihua'

_publ_section_title
;
 B- and N-embedded color-tunable phosphorescent iridium complexes and
 B&#x2212;N lewis adducts with intriguing structural and optical changes
;
_journal_name_full 'Chemical Science'
_journal_paper_doi 10.1039/C8SC04252G
_journal_year 2019
_chemical_formula_moiety 'C51 H36 Ir N3 O6'
_chemical_formula_sum 'C51 H36 Ir N3 O6'
_chemical_formula_weight 979.03
_space_group_crystal_system triclinic
_space_group_IT_number 2
_space_group_name_Hall '-P 1'
_space_group_name_H-M_alt 'P -1'
_symmetry_space_group_name_Hall '-P 1'
_symmetry_space_group_name_H-M 'P -1'
_atom_sites_solution_hydrogens geom
_audit_creation_method SHELXL-2014/7
_audit_update_record
;
2018-08-03 deposited with the CCDC.
2019-01-18 downloaded from the CCDC.
;
_cell_angle_alpha 71.759(3)
_cell_angle_beta 73.179(3)
_cell_angle_gamma 63.251(3)
_cell_formula_units_Z 2
_cell_length_a 12.8021(14)
_cell_length_b 13.4779(14)
_cell_length_c 13.5356(13)
_cell_measurement_reflns_used 4190
_cell_measurement_temperature 173(2)
_cell_measurement_theta_max 25.31
_cell_measurement_theta_min 3.08
_cell_volume 1950.2(4)
_computing_structure_refinement 'SHELXL-2014/7 (Sheldrick, 2014)'
_diffrn_ambient_temperature 173(2)
_diffrn_measured_fraction_theta_full 0.977
_diffrn_measured_fraction_theta_max 0.977
_diffrn_measurement_device_type 'PHOTON 100 CMOS detector'
_diffrn_measurement_method 'omega scan'
_diffrn_radiation_type MoK\a
_diffrn_radiation_wavelength 0.71073
_diffrn_reflns_av_R_equivalents 0.1005
_diffrn_reflns_av_unetI/netI 0.1320
_diffrn_reflns_Laue_measured_fraction_full 0.977
_diffrn_reflns_Laue_measured_fraction_max 0.977
_diffrn_reflns_limit_h_max 15
_diffrn_reflns_limit_h_min -15
_diffrn_reflns_limit_k_max 16
_diffrn_reflns_limit_k_min -16
_diffrn_reflns_limit_l_max 16
_diffrn_reflns_limit_l_min -16
_diffrn_reflns_number 15739
_diffrn_reflns_point_group_measured_fraction_full 0.977
_diffrn_reflns_point_group_measured_fraction_max 0.977
_diffrn_reflns_theta_full 25.025
_diffrn_reflns_theta_max 25.025
_diffrn_reflns_theta_min 2.959
_diffrn_source 'sealed tube'
_exptl_absorpt_coefficient_mu 3.483
_exptl_absorpt_correction_T_max 0.7452
_exptl_absorpt_correction_T_min 0.6169
_exptl_absorpt_correction_type multi-scan
_exptl_absorpt_process_details 'SADABS (Bruker, 2014)'
_exptl_crystal_density_diffrn 1.667
_exptl_crystal_description needle
_exptl_crystal_F_000 976
_exptl_crystal_size_max 0.300
_exptl_crystal_size_mid 0.040
_exptl_crystal_size_min 0.020
_refine_diff_density_max 1.945
_refine_diff_density_min -2.644
_refine_diff_density_rms 0.194
_refine_ls_extinction_method none
_refine_ls_goodness_of_fit_ref 1.048
_refine_ls_hydrogen_treatment constr
_refine_ls_matrix_type full
_refine_ls_number_parameters 581
_refine_ls_number_reflns 6734
_refine_ls_number_restraints 233
_refine_ls_restrained_S_all 1.032
_refine_ls_R_factor_all 0.0998
_refine_ls_R_factor_gt 0.0565
_refine_ls_shift/su_max 0.001
_refine_ls_shift/su_mean 0.000
_refine_ls_structure_factor_coef Fsqd
_refine_ls_weighting_details 'w=1/[\s^2^(Fo^2^)+(0.0328P)^2^+0.5924P] where P=(Fo^2^+2Fc^2^)/3'
_refine_ls_weighting_scheme calc
_refine_ls_wR_factor_gt 0.0971
_refine_ls_wR_factor_ref 0.1116
_reflns_Friedel_coverage 0.000
_reflns_number_gt 4729
_reflns_number_total 6734
_reflns_threshold_expression 'I > 2\s(I)'
_cod_data_source_file c8sc04252g2.cif
_cod_data_source_block Ir-ON
_cod_database_code 1550491
_shelx_shelxl_version_number 2014/7
_shelx_space_group_comment
;
The symmetry employed for this shelxl refinement is uniquely defined
by the following loop, which should always be used as a source of
symmetry information in preference to the above space-group names.
They are only intended as comments.
;
_shelx_estimated_absorpt_t_min 0.421
_shelx_estimated_absorpt_t_max 0.934

loop_
_space_group_symop_operation_xyz
'x, y, z'
'-x, -y, -z'

loop_
_atom_site_label
_atom_site_type_symbol
_atom_site_fract_x
_atom_site_fract_y
_atom_site_fract_z
_atom_site_U_iso_or_equiv
_atom_site_adp_type
_atom_site_occupancy
_atom_site_site_symmetry_order
_atom_site_calc_flag
_atom_site_refinement_flags_posn
_atom_site_refinement_flags_adp
_atom_site_refinement_flags_occupancy
_atom_site_disorder_assembly
_atom_site_disorder_group
C1 C 0.1929(8) 0.2555(7) 1.0499(6) 0.022(2) Uani 1 1 d . . . . .
C2 C 0.2998(8) 0.2689(7) 1.0110(7) 0.027(2) Uani 1 1 d . . . . .
C3 C 0.3112(7) 0.3509(7) 0.9239(7) 0.026(2) Uani 1 1 d . . . . .
C4 C 0.2183(7) 0.4210(7) 0.8668(7) 0.019(2) Uani 1 1 d . . . . .
C5 C 0.1105(7) 0.4080(6) 0.9111(7) 0.019(2) Uani 1 1 d . . . . .
C6 C 0.0965(7) 0.3258(7) 1.0012(7) 0.026(2) Uani 1 1 d . . . . .
H6 H 0.0223 0.3188 1.0279 0.031 Uiso 1 1 calc R U . . .
C7 C 0.2897(9) 0.0733(7) 1.1466(7) 0.034(2) Uani 1 1 d . . . . .
C8 C 0.3988(8) 0.0830(7) 1.1144(7) 0.026(2) Uani 1 1 d . . . . .
C9 C 0.5027(8) -0.0150(7) 1.1284(7) 0.033(2) Uani 1 1 d . . . . .
H9 H 0.5784 -0.0109 1.1054 0.040 Uiso 1 1 calc R U . . .
C10 C 0.4929(9) -0.1179(8) 1.1765(8) 0.038(3) Uani 1 1 d . . . . .
H10 H 0.5631 -0.1841 1.1888 0.045 Uiso 1 1 calc R U . . .
C11 C 0.3858(9) -0.1281(8) 1.2072(8) 0.042(3) Uani 1 1 d . . . . .
H11 H 0.3823 -0.2004 1.2389 0.051 Uiso 1 1 calc R U . . .
C12 C 0.2827(9) -0.0322(8) 1.1915(8) 0.038(3) Uani 1 1 d . . . . .
H12 H 0.2079 -0.0381 1.2112 0.045 Uiso 1 1 calc R U . . .
C13 C 0.4970(8) 0.3141(7) 0.9612(7) 0.029(2) Uani 1 1 d . . . . .
C14 C 0.4876(8) 0.2302(7) 1.0493(7) 0.027(2) Uani 1 1 d . . . . .
C15 C 0.5675(8) 0.1863(8) 1.1195(8) 0.039(3) Uani 1 1 d . . . . .
H15 H 0.5612 0.1295 1.1810 0.047 Uiso 1 1 calc R U . . .
C16 C 0.6551(9) 0.2262(9) 1.0986(9) 0.048(3) Uani 1 1 d . . . . .
H16 H 0.7103 0.1957 1.1453 0.057 Uiso 1 1 calc R U . . .
C17 C 0.6639(9) 0.3102(10) 1.0104(9) 0.053(3) Uani 1 1 d . . . . .
H17 H 0.7251 0.3367 0.9965 0.063 Uiso 1 1 calc R U . . .
C18 C 0.5827(8) 0.3559(8) 0.9416(8) 0.039(3) Uani 1 1 d . . . . .
H18 H 0.5867 0.4152 0.8820 0.046 Uiso 1 1 calc R U . . .
C19 C 0.0137(7) 0.4808(7) 0.8521(7) 0.026(2) Uani 1 1 d . . . . .
C20 C -0.1029(8) 0.4856(7) 0.8827(7) 0.028(2) Uani 1 1 d . . . . .
H20 H -0.1251 0.4409 0.9481 0.034 Uiso 1 1 calc R U . . .
C21 C -0.1839(8) 0.5549(7) 0.8176(8) 0.035(3) Uani 1 1 d . . . . .
H21 H -0.2631 0.5593 0.8383 0.042 Uiso 1 1 calc R U . . .
C22 C -0.1514(8) 0.6181(8) 0.7229(8) 0.041(3) Uani 1 1 d . . . . .
H22 H -0.2071 0.6658 0.6768 0.049 Uiso 1 1 calc R U . . .
C23 C -0.0358(8) 0.6110(8) 0.6954(8) 0.038(3) Uani 1 1 d . . . . .
H23 H -0.0125 0.6539 0.6292 0.046 Uiso 1 1 calc R U . . .
C24 C 0.4435(9) 0.2404(8) 0.5282(8) 0.034(2) Uani 1 1 d . . . . .
C25 C 0.3246(9) 0.2649(8) 0.5592(8) 0.040(3) Uani 1 1 d . . . . .
H25 H 0.2905 0.2250 0.5407 0.048 Uiso 1 1 calc R U . . .
C26 C 0.2541(7) 0.3472(8) 0.6172(8) 0.033(2) Uani 1 1 d D . . . .
C27 C 0.2984(8) 0.4088(7) 0.6491(7) 0.028(2) Uani 1 1 d . . . . .
C28 C 0.4219(7) 0.3795(7) 0.6158(7) 0.023(2) Uani 1 1 d . . . . .
C29 C 0.4960(8) 0.2951(7) 0.5557(7) 0.031(2) Uani 1 1 d . . . . .
H29 H 0.5789 0.2771 0.5351 0.037 Uiso 1 1 calc R U . . .
C30 C 0.6119(8) 0.0765(8) 0.4786(8) 0.033(2) Uani 1 1 d . . . . .
C31 C 0.6350(10) 0.0149(8) 0.5789(8) 0.054(3) Uani 1 1 d . . . . .
H31 H 0.5775 0.0358 0.6395 0.064 Uiso 1 1 calc R U . . .
C32 C 0.7409(11) -0.0763(8) 0.5902(9) 0.059(4) Uani 1 1 d . . . . .
H32 H 0.7575 -0.1164 0.6591 0.071 Uiso 1 1 calc R U . . .
C33 C 0.8241(10) -0.1111(9) 0.5035(9) 0.048(3) Uani 1 1 d . . . . .
H33 H 0.8972 -0.1744 0.5127 0.057 Uiso 1 1 calc R U . . .
C34 C 0.8002(9) -0.0533(8) 0.4040(9) 0.044(3) Uani 1 1 d . . . . .
H34 H 0.8557 -0.0775 0.3436 0.053 Uiso 1 1 calc R U . . .
C35 C 0.6940(10) 0.0409(8) 0.3924(8) 0.042(3) Uani 1 1 d . . . . .
H35 H 0.6779 0.0814 0.3234 0.050 Uiso 1 1 calc R U . . .
C42 C 0.4682(7) 0.4464(7) 0.6432(6) 0.025(2) Uani 1 1 d . . . . .
C43 C 0.5855(8) 0.4364(7) 0.6183(7) 0.031(2) Uani 1 1 d . . . . .
H43 H 0.6445 0.3808 0.5804 0.037 Uiso 1 1 calc R U . . .
C44 C 0.6158(8) 0.5070(8) 0.6486(7) 0.033(2) Uani 1 1 d . . . . .
H44 H 0.6953 0.5018 0.6296 0.040 Uiso 1 1 calc R U . . .
C45 C 0.5304(8) 0.5856(8) 0.7066(8) 0.035(2) Uani 1 1 d . . . . .
H45 H 0.5500 0.6336 0.7301 0.042 Uiso 1 1 calc R U . . .
C46 C 0.4153(8) 0.5915(7) 0.7291(7) 0.030(2) Uani 1 1 d . . . . .
H46 H 0.3555 0.6462 0.7675 0.036 Uiso 1 1 calc R U . . .
C47 C 0.1433(9) 0.8362(8) 0.4658(8) 0.049(3) Uani 1 1 d . . . . .
H47A H 0.2190 0.8445 0.4347 0.074 Uiso 1 1 calc R U . . .
H47B H 0.0788 0.9115 0.4668 0.074 Uiso 1 1 calc R U . . .
H47C H 0.1289 0.7979 0.4235 0.074 Uiso 1 1 calc R U . . .
C48 C 0.1482(8) 0.7678(7) 0.5750(8) 0.031(2) Uani 1 1 d . . . . .
C49 C 0.1049(8) 0.8224(8) 0.6584(8) 0.031(2) Uani 1 1 d . . . . .
H49 H 0.0684 0.9030 0.6398 0.038 Uiso 1 1 calc R U . . .
C50 C 0.1072(7) 0.7763(7) 0.7652(8) 0.028(2) Uani 1 1 d . . . . .
C51 C 0.0585(8) 0.8583(8) 0.8392(8) 0.040(3) Uani 1 1 d . . . . .
H51A H -0.0274 0.8793 0.8617 0.061 Uiso 1 1 calc R U . . .
H51B H 0.0739 0.9268 0.8021 0.061 Uiso 1 1 calc R U . . .
H51C H 0.0974 0.8216 0.9013 0.061 Uiso 1 1 calc R U . . .
Ir1 Ir 0.21518(3) 0.53555(3) 0.72878(3) 0.02488(12) Uani 1 1 d . . . . .
N1 N 0.3951(6) 0.1941(6) 1.0649(6) 0.0287(18) Uani 1 1 d . . . . .
N2 N 0.0463(6) 0.5442(6) 0.7604(6) 0.0253(18) Uani 1 1 d . . . . .
N3 N 0.3835(6) 0.5240(6) 0.6995(6) 0.0232(18) Uani 1 1 d . . . . .
O1 O 0.1836(5) 0.1713(5) 1.1390(5) 0.0317(15) Uani 1 1 d . . . . .
O2 O 0.4200(5) 0.3626(5) 0.8879(5) 0.0299(15) Uani 1 1 d . . . . .
O3 O 0.5074(6) 0.1668(5) 0.4582(5) 0.047(2) Uani 1 1 d . . . . .
O5 O 0.1934(5) 0.6588(5) 0.5833(5) 0.0288(15) Uani 1 1 d . . . . .
O6 O 0.1442(5) 0.6710(5) 0.8112(5) 0.0291(15) Uani 1 1 d . . . . .
O4A O 0.1328(8) 0.3792(13) 0.6272(17) 0.038(4) Uani 0.67(4) 1 d D U P A 1
C36A C 0.0823(11) 0.3069(14) 0.6981(16) 0.037(4) Uani 0.67(4) 1 d D U P A 1
C37A C 0.1378(18) 0.2232(16) 0.7770(14) 0.036(4) Uani 0.67(4) 1 d D U P A 1
H37A H 0.2152 0.2116 0.7820 0.044 Uiso 0.67(4) 1 calc R U P A 1
C38A C 0.082(2) 0.1546(19) 0.8502(14) 0.046(5) Uani 0.67(4) 1 d D U P A 1
H38A H 0.1211 0.0960 0.9042 0.056 Uiso 0.67(4) 1 calc R U P A 1
C39A C -0.032(2) 0.174(2) 0.8420(18) 0.049(5) Uani 0.67(4) 1 d D U P A 1
H39A H -0.0731 0.1322 0.8936 0.059 Uiso 0.67(4) 1 calc R U P A 1
C40A C -0.0856(17) 0.256(2) 0.759(2) 0.049(5) Uani 0.67(4) 1 d D U P A 1
H40A H -0.1613 0.2650 0.7513 0.059 Uiso 0.67(4) 1 calc R U P A 1
C41A C -0.0287(13) 0.3239(18) 0.685(2) 0.046(5) Uani 0.67(4) 1 d D U P A 1
H41A H -0.0651 0.3799 0.6287 0.055 Uiso 0.67(4) 1 calc R U P A 1
O4Z O 0.1337(15) 0.369(3) 0.654(3) 0.039(9) Uiso 0.33(4) 1 d D U P A 2
C36Z C 0.094(2) 0.288(3) 0.725(3) 0.041(8) Uiso 0.33(4) 1 d D U P A 2
C37Z C 0.166(3) 0.202(3) 0.793(3) 0.053(10) Uiso 0.33(4) 1 d D U P A 2
H37Z H 0.2423 0.1978 0.7911 0.064 Uiso 0.33(4) 1 calc R U P A 2
C38Z C 0.125(4) 0.122(3) 0.865(3) 0.061(10) Uiso 0.33(4) 1 d D U P A 2
H38Z H 0.1740 0.0610 0.9109 0.073 Uiso 0.33(4) 1 calc R U P A 2
C39Z C 0.010(4) 0.132(4) 0.868(3) 0.050(10) Uiso 0.33(4) 1 d D U P A 2
H39Z H -0.0192 0.0793 0.9188 0.060 Uiso 0.33(4) 1 calc R U P A 2
C40Z C -0.061(3) 0.218(4) 0.797(4) 0.046(9) Uiso 0.33(4) 1 d D U P A 2
H40Z H -0.1374 0.2229 0.7985 0.055 Uiso 0.33(4) 1 calc R U P A 2
C41Z C -0.018(3) 0.297(3) 0.725(3) 0.044(9) Uiso 0.33(4) 1 d D U P A 2
H41Z H -0.0651 0.3558 0.6757 0.052 Uiso 0.33(4) 1 calc R U P A 2

loop_
_atom_site_aniso_label
_atom_site_aniso_U_11
_atom_site_aniso_U_22
_atom_site_aniso_U_33
_atom_site_aniso_U_23
_atom_site_aniso_U_13
_atom_site_aniso_U_12
C1 0.032(5) 0.020(5) 0.006(5) 0.006(4) -0.004(4) -0.010(4)
C2 0.022(5) 0.022(5) 0.034(6) -0.006(4) -0.008(4) -0.004(4)
C3 0.013(5) 0.025(5) 0.029(6) 0.005(4) -0.005(4) -0.003(4)
C4 0.013(5) 0.020(5) 0.024(5) -0.015(4) 0.003(4) -0.004(4)
C5 0.017(5) 0.007(4) 0.025(5) 0.001(4) -0.008(4) 0.002(4)
C6 0.019(5) 0.030(5) 0.025(6) -0.003(4) -0.002(4) -0.011(4)
C7 0.038(6) 0.026(5) 0.029(6) 0.005(4) -0.010(5) -0.011(5)
C8 0.029(5) 0.025(5) 0.019(5) 0.002(4) -0.005(4) -0.010(4)
C9 0.033(6) 0.027(5) 0.032(6) -0.001(4) -0.010(5) -0.006(5)
C10 0.044(7) 0.025(5) 0.031(6) -0.003(5) -0.004(5) -0.006(5)
C11 0.056(7) 0.030(6) 0.035(7) 0.008(5) -0.011(6) -0.020(6)
C12 0.042(6) 0.032(6) 0.041(7) 0.008(5) -0.017(5) -0.022(5)
C13 0.023(5) 0.029(5) 0.028(6) 0.004(4) -0.010(4) -0.007(4)
C14 0.025(5) 0.032(5) 0.030(6) -0.008(4) -0.005(4) -0.013(4)
C15 0.036(6) 0.052(7) 0.030(6) -0.006(5) -0.017(5) -0.013(5)
C16 0.047(7) 0.064(8) 0.048(8) -0.001(6) -0.029(6) -0.030(6)
C17 0.044(7) 0.070(8) 0.054(8) 0.006(6) -0.020(6) -0.037(6)
C18 0.038(6) 0.041(6) 0.040(7) 0.011(5) -0.019(5) -0.024(5)
C19 0.016(5) 0.026(5) 0.032(6) -0.008(4) -0.005(4) -0.002(4)
C20 0.027(5) 0.030(5) 0.025(6) -0.009(4) -0.003(4) -0.008(4)
C21 0.023(5) 0.023(5) 0.055(7) -0.007(5) -0.009(5) -0.005(4)
C22 0.018(5) 0.039(6) 0.055(8) 0.004(5) -0.015(5) -0.007(5)
C23 0.031(6) 0.030(5) 0.041(7) 0.002(5) -0.011(5) -0.005(5)
C24 0.043(6) 0.026(5) 0.033(6) -0.014(5) -0.009(5) -0.006(5)
C25 0.044(7) 0.031(6) 0.046(7) -0.012(5) -0.014(5) -0.011(5)
C26 0.017(5) 0.034(5) 0.048(7) -0.016(5) 0.001(5) -0.010(4)
C27 0.020(5) 0.023(5) 0.019(5) 0.008(4) -0.005(4) 0.001(4)
C28 0.025(5) 0.026(5) 0.015(5) -0.003(4) -0.008(4) -0.006(4)
C29 0.021(5) 0.031(5) 0.023(6) -0.004(4) -0.008(4) 0.004(4)
C30 0.033(6) 0.033(6) 0.031(6) -0.010(5) 0.001(5) -0.011(5)
C31 0.066(8) 0.041(6) 0.023(6) -0.010(5) -0.013(5) 0.012(6)
C32 0.103(10) 0.028(6) 0.028(7) -0.006(5) -0.020(6) -0.004(6)
C33 0.050(7) 0.041(6) 0.055(8) -0.008(6) -0.019(6) -0.015(6)
C34 0.052(7) 0.025(5) 0.050(8) -0.014(5) 0.001(6) -0.012(5)
C35 0.062(8) 0.043(6) 0.020(6) 0.007(5) -0.010(5) -0.028(6)
C42 0.022(5) 0.025(5) 0.015(5) -0.004(4) 0.003(4) -0.002(4)
C43 0.022(5) 0.029(5) 0.033(6) 0.001(4) -0.006(4) -0.008(4)
C44 0.024(6) 0.046(6) 0.027(6) 0.007(5) -0.004(5) -0.022(5)
C45 0.033(6) 0.040(6) 0.037(6) -0.005(5) -0.004(5) -0.023(5)
C46 0.026(5) 0.028(5) 0.030(6) 0.002(4) -0.004(4) -0.011(4)
C47 0.032(6) 0.045(7) 0.045(8) 0.014(5) -0.008(5) -0.007(5)
C48 0.023(5) 0.021(5) 0.042(6) 0.003(4) -0.012(5) -0.005(4)
C49 0.029(6) 0.025(5) 0.040(7) -0.003(5) -0.008(5) -0.012(4)
C50 0.018(5) 0.026(5) 0.038(6) -0.005(5) 0.002(4) -0.013(4)
C51 0.037(6) 0.035(6) 0.054(7) -0.020(5) -0.002(5) -0.015(5)
Ir1 0.01735(19) 0.02374(19) 0.0266(2) -0.00227(14) -0.00215(14) -0.00525(14)
N1 0.023(4) 0.020(4) 0.040(5) 0.000(4) -0.008(4) -0.008(3)
N2 0.023(4) 0.016(4) 0.024(5) 0.006(3) -0.002(3) -0.004(3)
N3 0.029(5) 0.017(4) 0.019(4) 0.005(3) -0.005(3) -0.011(4)
O1 0.022(3) 0.035(4) 0.025(4) 0.003(3) -0.001(3) -0.008(3)
O2 0.023(4) 0.029(3) 0.034(4) 0.003(3) -0.015(3) -0.008(3)
O3 0.046(5) 0.037(4) 0.042(5) -0.017(3) -0.016(4) 0.008(3)
O5 0.018(3) 0.029(4) 0.028(4) -0.001(3) 0.001(3) -0.005(3)
O6 0.025(4) 0.020(3) 0.037(4) -0.003(3) -0.001(3) -0.009(3)
O4A 0.028(7) 0.043(7) 0.051(11) -0.009(7) -0.016(5) -0.017(5)
C36A 0.028(8) 0.045(9) 0.048(10) -0.031(8) 0.004(7) -0.015(7)
C37A 0.043(9) 0.047(9) 0.044(10) -0.029(8) -0.003(8) -0.030(8)
C38A 0.052(11) 0.060(11) 0.038(9) -0.012(8) -0.005(8) -0.032(9)
C39A 0.063(11) 0.043(11) 0.043(11) -0.011(9) -0.002(10) -0.026(10)
C40A 0.041(9) 0.061(12) 0.060(13) -0.032(10) 0.006(9) -0.029(9)
C41A 0.031(8) 0.050(10) 0.070(13) -0.038(9) -0.002(8) -0.015(7)

loop_
_atom_type_symbol
_atom_type_description
_atom_type_scat_dispersion_real
_atom_type_scat_dispersion_imag
_atom_type_scat_source
C C 0.0033 0.0016 'International Tables Vol C Tables 4.2.6.8 and 6.1.1.4'
H H 0.0000 0.0000 'International Tables Vol C Tables 4.2.6.8 and 6.1.1.4'
Ir Ir -1.4442 7.9887 'International Tables Vol C Tables 4.2.6.8 and 6.1.1.4'
N N 0.0061 0.0033 'International Tables Vol C Tables 4.2.6.8 and 6.1.1.4'
O O 0.0106 0.0060 'International Tables Vol C Tables 4.2.6.8 and 6.1.1.4'

loop_
_geom_angle_atom_site_label_1
_geom_angle_atom_site_label_2
_geom_angle_atom_site_label_3
_geom_angle
C6 C1 C2 120.0(8)
C6 C1 O1 120.2(8)
C2 C1 O1 119.8(7)
C3 C2 C1 121.0(8)
C3 C2 N1 121.9(8)
C1 C2 N1 117.1(8)
C2 C3 O2 119.3(7)
C2 C3 C4 121.8(8)
O2 C3 C4 118.9(8)
C5 C4 C3 115.3(8)
C5 C4 Ir1 114.3(6)
C3 C4 Ir1 130.4(7)
C6 C5 C4 123.5(7)
C6 C5 C19 120.8(8)
C4 C5 C19 115.5(8)
C1 C6 C5 118.1(8)
C1 C6 H6 120.9
C5 C6 H6 120.9
C8 C7 C12 121.0(9)
C8 C7 O1 120.2(8)
C12 C7 O1 118.7(9)
C7 C8 C9 119.1(9)
C7 C8 N1 115.9(8)
C9 C8 N1 124.9(8)
C10 C9 C8 118.6(9)
C10 C9 H9 120.7
C8 C9 H9 120.7
C11 C10 C9 122.4(9)
C11 C10 H10 118.8
C9 C10 H10 118.8
C10 C11 C12 119.4(9)
C10 C11 H11 120.3
C12 C11 H11 120.3
C11 C12 C7 119.3(9)
C11 C12 H12 120.3
C7 C12 H12 120.3
C18 C13 C14 121.2(8)
C18 C13 O2 116.1(8)
C14 C13 O2 122.8(8)
C13 C14 C15 119.5(9)
C13 C14 N1 117.5(8)
C15 C14 N1 123.0(9)
C16 C15 C14 119.4(10)
C16 C15 H15 120.3
C14 C15 H15 120.3
C15 C16 C17 120.8(9)
C15 C16 H16 119.6
C17 C16 H16 119.6
C16 C17 C18 119.9(10)
C16 C17 H17 120.0
C18 C17 H17 120.0
C13 C18 C17 119.3(10)
C13 C18 H18 120.4
C17 C18 H18 120.4
N2 C19 C20 121.0(8)
N2 C19 C5 113.3(8)
C20 C19 C5 125.7(9)
C21 C20 C19 119.5(9)
C21 C20 H20 120.2
C19 C20 H20 120.2
C20 C21 C22 120.3(9)
C20 C21 H21 119.9
C22 C21 H21 119.9
C21 C22 C23 118.6(9)
C21 C22 H22 120.7
C23 C22 H22 120.7
N2 C23 C22 122.3(9)
N2 C23 H23 118.9
C22 C23 H23 118.9
C25 C24 C29 121.3(8)
C25 C24 O3 117.4(9)
C29 C24 O3 121.0(9)
C24 C25 C26 120.2(9)
C24 C25 H25 119.9
C26 C25 H25 119.9
C25 C26 O4A 114.8(11)
C25 C26 O4Z 121(2)
C25 C26 C27 123.3(8)
O4A C26 C27 121.1(11)
O4Z C26 C27 116(2)
C26 C27 C28 114.2(8)
C26 C27 Ir1 131.2(6)
C28 C27 Ir1 114.6(7)
C27 C28 C29 123.4(8)
C27 C28 C42 115.0(7)
C29 C28 C42 121.6(8)
C24 C29 C28 117.7(8)
C24 C29 H29 121.2
C28 C29 H29 121.2
C35 C30 O3 116.4(9)
C35 C30 C31 118.8(9)
O3 C30 C31 124.5(8)
C32 C31 C30 119.7(10)
C32 C31 H31 120.1
C30 C31 H31 120.1
C31 C32 C33 121.3(10)
C31 C32 H32 119.3
C33 C32 H32 119.3
C34 C33 C32 119.4(10)
C34 C33 H33 120.3
C32 C33 H33 120.3
C33 C34 C35 119.4(10)
C33 C34 H34 120.3
C35 C34 H34 120.3
C30 C35 C34 121.3(10)
C30 C35 H35 119.4
C34 C35 H35 119.4
N3 C42 C43 120.4(8)
N3 C42 C28 113.0(8)
C43 C42 C28 126.6(8)
C44 C43 C42 120.0(9)
C44 C43 H43 120.0
C42 C43 H43 120.0
C43 C44 C45 120.0(9)
C43 C44 H44 120.0
C45 C44 H44 120.0
C44 C45 C46 117.3(9)
C44 C45 H45 121.4
C46 C45 H45 121.4
N3 C46 C45 123.7(9)
N3 C46 H46 118.2
C45 C46 H46 118.2
C48 C47 H47A 109.5
C48 C47 H47B 109.5
H47A C47 H47B 109.5
C48 C47 H47C 109.5
H47A C47 H47C 109.5
H47B C47 H47C 109.5
O5 C48 C49 125.5(9)
O5 C48 C47 115.1(9)
C49 C48 C47 119.4(8)
C48 C49 C50 129.3(9)
C48 C49 H49 115.4
C50 C49 H49 115.4
O6 C50 C49 127.7(8)
O6 C50 C51 114.6(9)
C49 C50 C51 117.7(8)
C50 C51 H51A 109.5
C50 C51 H51B 109.5
H51A C51 H51B 109.5
C50 C51 H51C 109.5
H51A C51 H51C 109.5
H51B C51 H51C 109.5
C4 Ir1 C27 90.3(3)
C4 Ir1 N3 99.3(3)
C27 Ir1 N3 79.7(3)
C4 Ir1 N2 79.6(3)
C27 Ir1 N2 100.0(3)
N3 Ir1 N2 178.9(3)
C4 Ir1 O5 174.0(3)
C27 Ir1 O5 90.4(3)
N3 Ir1 O5 86.8(3)
N2 Ir1 O5 94.3(3)
C4 Ir1 O6 90.8(3)
C27 Ir1 O6 174.1(3)
N3 Ir1 O6 94.4(3)
N2 Ir1 O6 86.0(3)
O5 Ir1 O6 89.2(2)
C2 N1 C14 116.3(7)
C2 N1 C8 116.8(7)
C14 N1 C8 125.9(7)
C19 N2 C23 118.4(8)
C19 N2 Ir1 117.1(6)
C23 N2 Ir1 124.5(6)
C46 N3 C42 118.6(8)
C46 N3 Ir1 123.6(6)
C42 N3 Ir1 117.7(6)
C1 O1 C7 113.2(7)
C3 O2 C13 115.8(7)
C30 O3 C24 120.2(7)
C48 O5 Ir1 124.8(6)
C50 O6 Ir1 123.3(6)
C36A O4A C26 118.0(11)
C37A C36A O4A 122.3(10)
C37A C36A C41A 121.4(13)
O4A C36A C41A 116.2(11)
C36A C37A C38A 121.0(14)
C36A C37A H37A 119.5
C38A C37A H37A 119.5
C39A C38A C37A 118.3(15)
C39A C38A H38A 120.8
C37A C38A H38A 120.8
C38A C39A C40A 120.6(14)
C38A C39A H39A 119.7
C40A C39A H39A 119.7
C39A C40A C41A 120.4(14)
C39A C40A H40A 119.8
C41A C40A H40A 119.8
C36A C41A C40A 118.1(15)
C36A C41A H41A 121.0
C40A C41A H41A 121.0
C36Z O4Z C26 122.8(18)
C37Z C36Z C41Z 121.8(19)
C37Z C36Z O4Z 119.8(14)
C41Z C36Z O4Z 118.4(14)
C36Z C37Z C38Z 120(2)
C36Z C37Z H37Z 120.2
C38Z C37Z H37Z 120.2
C39Z C38Z C37Z 119(2)
C39Z C38Z H38Z 120.4
C37Z C38Z H38Z 120.4
C38Z C39Z C40Z 121(2)
C38Z C39Z H39Z 119.7
C40Z C39Z H39Z 119.7
C39Z C40Z C41Z 120(2)
C39Z C40Z H40Z 120.2
C41Z C40Z H40Z 120.2
C36Z C41Z C40Z 119(2)
C36Z C41Z H41Z 120.4
C40Z C41Z H41Z 120.4

loop_
_geom_bond_atom_site_label_1
_geom_bond_atom_site_label_2
_geom_bond_distance
C1 C6 1.372(11)
C1 C2 1.389(12)
C1 O1 1.392(9)
C2 C3 1.365(12)
C2 N1 1.410(11)
C3 O2 1.400(10)
C3 C4 1.404(11)
C4 C5 1.402(11)
C4 Ir1 2.014(9)
C5 C6 1.398(11)
C5 C19 1.457(11)
C6 H6 0.9500
C7 C8 1.391(12)
C7 C12 1.393(12)
C7 O1 1.408(10)
C8 C9 1.399(11)
C8 N1 1.421(10)
C9 C10 1.380(12)
C9 H9 0.9500
C10 C11 1.370(13)
C10 H10 0.9500
C11 C12 1.383(12)
C11 H11 0.9500
C12 H12 0.9500
C13 C18 1.373(12)
C13 C14 1.382(12)
C13 O2 1.401(10)
C14 C15 1.403(12)
C14 N1 1.411(11)
C15 C16 1.375(13)
C15 H15 0.9500
C16 C17 1.382(14)
C16 H16 0.9500
C17 C18 1.397(13)
C17 H17 0.9500
C18 H18 0.9500
C19 N2 1.342(11)
C19 C20 1.405(12)
C20 C21 1.366(12)
C20 H20 0.9500
C21 C22 1.367(13)
C21 H21 0.9500
C22 C23 1.384(12)
C22 H22 0.9500
C23 N2 1.370(11)
C23 H23 0.9500
C24 C25 1.366(13)
C24 C29 1.377(12)
C24 O3 1.400(10)
C25 C26 1.376(12)
C25 H25 0.9500
C26 O4A 1.389(11)
C26 O4Z 1.397(16)
C26 C27 1.411(12)
C27 C28 1.412(12)
C27 Ir1 2.016(9)
C28 C29 1.421(11)
C28 C42 1.456(12)
C29 H29 0.9500
C30 C35 1.373(13)
C30 O3 1.373(10)
C30 C31 1.388(13)
C31 C32 1.369(13)
C31 H31 0.9500
C32 C33 1.379(14)
C32 H32 0.9500
C33 C34 1.372(14)
C33 H33 0.9500
C34 C35 1.389(13)
C34 H34 0.9500
C35 H35 0.9500
C42 N3 1.361(10)
C42 C43 1.392(12)
C43 C44 1.376(12)
C43 H43 0.9500
C44 C45 1.385(12)
C44 H44 0.9500
C45 C46 1.387(12)
C45 H45 0.9500
C46 N3 1.344(11)
C46 H46 0.9500
C47 C48 1.479(13)
C47 H47A 0.9800
C47 H47B 0.9800
C47 H47C 0.9800
C48 O5 1.295(10)
C48 C49 1.382(12)
C49 C50 1.388(12)
C49 H49 0.9500
C50 O6 1.280(10)
C50 C51 1.524(12)
C51 H51A 0.9800
C51 H51B 0.9800
C51 H51C 0.9800
Ir1 N3 2.017(7)
Ir1 N2 2.035(7)
Ir1 O5 2.137(6)
Ir1 O6 2.144(6)
O4A C36A 1.382(12)
C36A C37A 1.372(14)
C36A C41A 1.388(13)
C37A C38A 1.397(14)
C37A H37A 0.9500
C38A C39A 1.389(15)
C38A H38A 0.9500
C39A C40A 1.396(16)
C39A H39A 0.9500
C40A C41A 1.404(15)
C40A H40A 0.9500
C41A H41A 0.9500
O4Z C36Z 1.387(15)
C36Z C37Z 1.380(16)
C36Z C41Z 1.382(16)
C37Z C38Z 1.398(18)
C37Z H37Z 0.9500
C38Z C39Z 1.395(19)
C38Z H38Z 0.9500
C39Z C40Z 1.397(19)
C39Z H39Z 0.9500
C40Z C41Z 1.400(18)
C40Z H40Z 0.9500
C41Z H41Z 0.9500
